data_9017623
loop_
_publ_author_name
'Kampf, A. R.'
'Sciberras, M. J.'
'Williams, P. A.'
'Dini, M.'
'Molina Donoso, A. A.'

_publ_section_title
;
 Leverettite from the Torrecillas mine, Iquique Provence, Chile:
 the Co-analogue of herbertsmithite
;
_journal_name_full 'Mineralogical Magazine'
_journal_page_first 3047
_journal_page_last 3054
_journal_volume 77
_journal_year 2013
_chemical_compound_source 'Torrecillas mine, Iquique Provence, Chile'
_chemical_formula_sum 'Cl2 Co0.42 Cu3.33 H6 Mg0.01 Mn0.17 Ni0.07 O6'
_chemical_name_mineral Leverettite
_space_group_IT_number 166
_space_group_name_Hall '-R 3 2"'
_space_group_name_H-M_alt 'R -3 m :H'
_symmetry_space_group_name_H-M 'R -3 m :H'
_cell_angle_alpha 90
_cell_angle_beta 90
_cell_angle_gamma 120
_cell_length_a 6.8436
_cell_length_b 6.8436
_cell_length_c 14.0637
_cell_formula_units_Z 3
_cell_volume 570.426
_database_code_amcsd 0019986
_exptl_crystal_density_diffrn 3.694
_cod_data_source_file inputs/fixed/downloads/18/18530.cif
_cod_data_source_block 18530
_cod_original_sg_symbol_H-M 'R -3 m'
_cod_original_formula_sum 'Co.42 Cu3.33 Mn.17 Ni.07 Mg.01 Cl2 O6 H6'
_cod_database_code 9017623

loop_
_space_group_symop_operation_xyz
x,y,z
2/3+x,1/3+y,1/3+z
1/3+x,2/3+y,2/3+z
x,x-y,z
2/3+x,1/3+x-y,1/3+z
1/3+x,2/3+x-y,2/3+z
y,x,-z
2/3+y,1/3+x,1/3-z
1/3+y,2/3+x,2/3-z
-x+y,y,z
2/3-x+y,1/3+y,1/3+z
1/3-x+y,2/3+y,2/3+z
-x,-x+y,-z
2/3-x,1/3-x+y,1/3-z
1/3-x,2/3-x+y,2/3-z
-y,-x,z
2/3-y,1/3-x,1/3+z
1/3-y,2/3-x,2/3+z
x-y,-y,-z
2/3+x-y,1/3-y,1/3-z
1/3+x-y,2/3-y,2/3-z
y,-x+y,-z
2/3+y,1/3-x+y,1/3-z
1/3+y,2/3-x+y,2/3-z
-x+y,-x,z
2/3-x+y,1/3-x,1/3+z
1/3-x+y,2/3-x,2/3+z
-x,-y,-z
2/3-x,1/3-y,1/3-z
1/3-x,2/3-y,2/3-z
-y,x-y,z
2/3-y,1/3+x-y,1/3+z
1/3-y,2/3+x-y,2/3+z
x-y,x,-z
2/3+x-y,1/3+x,1/3-z
1/3+x-y,2/3+x,2/3-z

loop_
_atom_site_aniso_label
_atom_site_aniso_U_11
_atom_site_aniso_U_22
_atom_site_aniso_U_33
_atom_site_aniso_U_12
_atom_site_aniso_U_13
_atom_site_aniso_U_23
CoM1 0.01200 0.01200 0.00900 0.00600 0.00000 0.00000
CuM1 0.01200 0.01200 0.00900 0.00600 0.00000 0.00000
MnM1 0.01200 0.01200 0.00900 0.00600 0.00000 0.00000
NiM1 0.01200 0.01200 0.00900 0.00600 0.00000 0.00000
MgM1 0.01200 0.01200 0.00900 0.00600 0.00000 0.00000
CuM2 0.01300 0.01200 0.01500 0.00600 0.00100 0.00200
Cl 0.01800 0.01800 0.01500 0.00900 0.00000 0.00000
O 0.01500 0.01500 0.01900 0.00700 -0.00200 -0.00200

loop_
_atom_site_label
_atom_site_fract_x
_atom_site_fract_y
_atom_site_fract_z
_atom_site_occupancy
_atom_site_U_iso_or_equiv
CoM1 0.00000 0.00000 0.50000 0.42000 0.01080
CuM1 0.00000 0.00000 0.50000 0.33000 0.01080
MnM1 0.00000 0.00000 0.50000 0.17000 0.01080
NiM1 0.00000 0.00000 0.50000 0.07000 0.01080
MgM1 0.00000 0.00000 0.50000 0.01000 0.01080
CuM2 0.50000 0.00000 0.00000 1.00000 0.01310
Cl 0.00000 0.00000 0.19407 1.00000 0.01700
O 0.20640 -0.20640 0.06120 1.00000 0.01630
H 0.13500 -0.13500 0.07400 1.00000 0.06300

loop_
_cod_related_entry_id
_cod_related_entry_database
_cod_related_entry_code
1 AMCSD 0019986
